data_1531387
loop_
_publ_author_name
'Hejny, C.'
'Gnos, E.'
'Armbruster, T.'
'Grobety, B.'

_publ_section_title
;
 Crystal chemistry of the polysome ferrohoegbomite-2N2S, a long-known but
 newly defined mineral species
;
_journal_name_full 'European Journal of Mineralogy (1,1989-)'
_journal_page_first 957
_journal_page_last 967
_journal_volume 14
_journal_year 2002
_chemical_formula_sum 'Al14.922 Fe4.26 H2 Mg1.078 O32 Ti0.8 Zn0.94'
_chemical_name_systematic
;
(Fe1.2 Ti0.8) Al14 ((Fe0.765 Zn0.235)4 (Al0.461 Mg0.539)2) O30 (O H)2
;
_space_group_IT_number 186
_symmetry_space_group_name_Hall 'P 6c -2c'
_symmetry_space_group_name_H-M 'P 63 m c'
_cell_angle_alpha 90
_cell_angle_beta 90
_cell_angle_gamma 120
_cell_formula_units_Z 1
_cell_length_a 5.712
_cell_length_b 5.712
_cell_length_c 18.317
_cell_volume 517.561
_citation_journal_id_ASTM EJMIER
_cod_data_source_file Hejny_EJMIER_2002_1912.cif
_cod_data_source_block H2Al14.922Fe4.26Mg1.078O32Ti0.8Zn0.94
_cod_original_cell_volume 517.5608
_cod_original_formula_sum 'H2 Al14.922 Fe4.26 Mg1.078 O32 Ti0.8 Zn0.94'
_cod_database_code 1531387

loop_
_symmetry_equiv_pos_as_xyz
x,y,z
x-y,x,z+1/2
-y,x-y,z
-x,-y,z+1/2
-x+y,-x,z
y,-x+y,z+1/2
y,x,z+1/2
-x+y,y,z
-x,-x+y,z+1/2
-y,-x,z
x-y,-y,z+1/2
x,x-y,z

loop_
_atom_site_label
_atom_site_type_symbol
_atom_site_fract_x
_atom_site_fract_y
_atom_site_fract_z
_atom_site_occupancy
_atom_site_U_iso_or_equiv
Fe2 Fe+2 0.6667 0.3333 0.8506 0.329 0.0
Fe4 Fe+2 0 0 0.6041 0.52 0.0
Zn1 Zn+2 0.6667 0.3333 0.8506 0.101 0.0
O4 O-2 0.8475 0.695 0.8811 1 0.0
Fe3 Fe+2 0.3333 0.6667 0.5361 0.681 0.0
Al3 Al+3 0.0056 0.5028 0.6965 1 0.0
Zn2 Zn+2 0.3333 0.6667 0.5361 0.209 0.0
Al6 Al+3 0 0 0.6041 0.148 0.0
Zn3 Zn+2 0 0 0.6041 0.16 0.0
O8 O-2 0.8114 0.6228 0.6328 1 0.0
O6 O-2 0.6626 0.8313 0.7489 1 0.0
Mg1 Mg+2 0.6667 0.3333 0.8506 0.307 0.0
Mg3 Mg+2 0 0 0.6041 0.172 0.0
Al4 Al+3 0.6667 0.3333 0.566 1 0.0
O1 O-2 0 0 0.9956 1 0.0
Al5 Al+3 0.3333 0.6667 0.5361 0.051 0.0
Ti1 Ti+4 0 0 0.797 0.4 0.0
Fe1 Fe+2 0 0 0.797 0.6 0.0
O2 O-2 0.038 0.519 0.9983 1 0.0
O5 O-2 0.6667 0.3333 0.7472 1 0.0
O3 O-2 0.3333 0.6667 0.8844 1 0.0
O7 O-2 0.3333 0.6667 0.6416 1 0.0
Mg2 Mg+2 0.3333 0.6667 0.5361 0.059 0.0
Al1 Al+3 0.671 0.8355 0.941 1 0.0
Al2 Al+3 0.6667 0.3333 0.8506 0.263 0.0
